data_7004540
loop_
_publ_author_name
'Chardon-Noblat, Sylvie'
'Renfrew, Anna'
'Lafolet, Fr\'ed\'eric'
'Deronzier, Alain'
'Jakonen, Minna'
'Laurila, Elina'
'Haukka, Matti'

_publ_section_title
;
 An easy electrochemical and chemical synthesis of
 [Ru(bpy)(CH3CN)2Cl2]: a synthon for heteroleptic tris(diimine) Ru(ii)
 complexes
;
_journal_issue 43
_journal_name_full 'Dalton Transactions'
_journal_page_first 5891
_journal_page_last 5896
_journal_paper_doi 10.1039/b808273a
_journal_year 2008
_chemical_formula_moiety 'C22 H20 Cl2 N4 Ru, 3(C H Cl3)'
_chemical_formula_sum 'C25 H23 Cl11 N4 Ru'
_chemical_formula_weight 870.49
_chemical_name_systematic
;
?
;
_space_group_IT_number 15
_symmetry_cell_setting monoclinic
_symmetry_space_group_name_Hall '-C 2yc'
_symmetry_space_group_name_H-M 'C 1 2/c 1'
_atom_sites_solution_hydrogens geom
_atom_sites_solution_primary direct
_atom_sites_solution_secondary difmap
_audit_creation_method SHELXL-97
_cell_angle_alpha 90.00
_cell_angle_beta 92.813(3)
_cell_angle_gamma 90.00
_cell_formula_units_Z 4
_cell_length_a 12.9977(7)
_cell_length_b 16.1554(9)
_cell_length_c 16.1347(6)
_cell_measurement_reflns_used 12649
_cell_measurement_temperature 120(2)
_cell_measurement_theta_max 27.48
_cell_measurement_theta_min 1.00
_cell_volume 3383.9(3)
_computing_cell_refinement 'Denzo/Scalepack (Otwinowski & Minor, 1997)'
_computing_data_collection 'Collect (Bruker AXS BV, 1997-2004)'
_computing_data_reduction 'Denzo/Scalepack (Otwinowski & Minor, 1997)'
_computing_molecular_graphics 'Diamond v.3.1e (Brandenburg, 2007)'
_computing_publication_material 'SHELXL-97 (Sheldrick, 1997)'
_computing_structure_refinement 'SHELXL-97 (Sheldrick, 1997)'
_computing_structure_solution 'SHELXS-97 (Sheldrick, 1997)'
_diffrn_ambient_temperature 120(2)
_diffrn_detector_area_resol_mean 9
_diffrn_measured_fraction_theta_full 0.995
_diffrn_measured_fraction_theta_max 0.995
_diffrn_measurement_device '95mm CCD camera on \k-goniostat'
_diffrn_measurement_device_type 'Nonius KappaCCD'
_diffrn_measurement_method '\f scans and \w scans with \k offset'
_diffrn_radiation_monochromator 'horizontally mounted graphite crystal'
_diffrn_radiation_source 'fine-focus sealed tube'
_diffrn_radiation_type MoK\a
_diffrn_radiation_wavelength 0.71073
_diffrn_reflns_av_R_equivalents 0.0410
_diffrn_reflns_av_sigmaI/netI 0.0333
_diffrn_reflns_limit_h_max 16
_diffrn_reflns_limit_h_min -16
_diffrn_reflns_limit_k_max 20
_diffrn_reflns_limit_k_min -20
_diffrn_reflns_limit_l_max 20
_diffrn_reflns_limit_l_min -20
_diffrn_reflns_number 22619
_diffrn_reflns_theta_full 27.51
_diffrn_reflns_theta_max 27.51
_diffrn_reflns_theta_min 2.34
_exptl_absorpt_coefficient_mu 1.357
_exptl_absorpt_correction_T_max 0.7595
_exptl_absorpt_correction_T_min 0.6432
_exptl_absorpt_correction_type multi-scan
_exptl_absorpt_process_details 'SADABS v.2.10 (Sheldrick, 2003)'
_exptl_crystal_colour 'dark purple'
_exptl_crystal_density_diffrn 1.709
_exptl_crystal_density_method 'not measured'
_exptl_crystal_description block
_exptl_crystal_F_000 1728
_exptl_crystal_size_max 0.34
_exptl_crystal_size_mid 0.22
_exptl_crystal_size_min 0.20
_refine_diff_density_max 1.635
_refine_diff_density_min -1.108
_refine_diff_density_rms 0.095
_refine_ls_extinction_method none
_refine_ls_goodness_of_fit_ref 1.075
_refine_ls_hydrogen_treatment constr
_refine_ls_matrix_type full
_refine_ls_number_parameters 231
_refine_ls_number_reflns 3884
_refine_ls_number_restraints 0
_refine_ls_restrained_S_all 1.075
_refine_ls_R_factor_all 0.0687
_refine_ls_R_factor_gt 0.0520
_refine_ls_shift/su_max 0.000
_refine_ls_shift/su_mean 0.000
_refine_ls_structure_factor_coef Fsqd
_refine_ls_weighting_details 'calc w=1/[\s^2^(Fo^2^)+(0.0528P)^2^+18.8223P] where P=(Fo^2^+2Fc^2^)/3'
_refine_ls_weighting_scheme calc
_refine_ls_wR_factor_gt 0.1291
_refine_ls_wR_factor_ref 0.1385
_reflns_number_gt 3121
_reflns_number_total 3884
_reflns_threshold_expression >2sigma(I)
_cod_data_source_file b808273a.txt
_cod_data_source_block elar1ds
_cod_original_sg_symbol_H-M 'C 2/c'
_cod_database_code 7004540

loop_
_symmetry_equiv_pos_as_xyz
'x, y, z'
'-x, y, -z+1/2'
'x+1/2, y+1/2, z'
'-x+1/2, y+1/2, -z+1/2'
'-x, -y, -z'
'x, -y, z-1/2'
'-x+1/2, -y+1/2, -z'
'x+1/2, -y+1/2, z-1/2'

loop_
_atom_site_label
_atom_site_type_symbol
_atom_site_fract_x
_atom_site_fract_y
_atom_site_fract_z
_atom_site_U_iso_or_equiv
_atom_site_adp_type
_atom_site_occupancy
_atom_site_symmetry_multiplicity
_atom_site_calc_flag
_atom_site_refinement_flags
_atom_site_disorder_assembly
_atom_site_disorder_group
Ru1 Ru 0.5000 0.05162(3) 0.7500 0.03580(15) Uani 1 2 d S . .
Cl1 Cl 0.42347(8) 0.15593(7) 0.65768(7) 0.0443(3) Uani 1 1 d . . .
Cl2 Cl 0.87437(13) 0.19961(10) 0.97919(9) 0.0706(4) Uani 1 1 d . A .
Cl3A Cl 0.8735(2) 0.25262(14) 0.80669(12) 0.0866(8) Uani 0.861(4) 1 d P A 1
Cl3B Cl 0.8049(14) 0.2840(9) 0.8342(8) 0.0866(8) Uani 0.139(4) 1 d P A 2
Cl4A Cl 0.9201(4) 0.0990(4) 0.8324(3) 0.0763(8) Uani 0.465(5) 1 d P A 3
Cl4B Cl 0.8878(4) 0.0719(3) 0.8550(3) 0.0763(8) Uani 0.535(5) 1 d P A 4
Cl5A Cl 0.873(3) 0.143(2) 0.239(3) 0.094(3) Uani 0.094(10) 1 d P B 5
Cl5B Cl 0.8756(7) 0.1203(6) 0.2025(6) 0.094(3) Uani 0.406(10) 1 d P B 6
Cl6A Cl 1.0105(11) 0.1203(4) 0.1497(4) 0.092(3) Uani 0.339(6) 1 d P B 7
Cl6B Cl 0.927(2) 0.1052(10) 0.1807(11) 0.092(3) Uani 0.161(6) 1 d P B 8
Cl7A Cl 0.9374(10) 0.1392(7) 0.3423(15) 0.126(6) Uani 0.276(6) 1 d P B 9
Cl7B Cl 0.8911(13) 0.1342(8) 0.2862(18) 0.126(6) Uani 0.224(6) 1 d P B 10
N1 N 0.5505(3) -0.0365(2) 0.8310(2) 0.0378(8) Uani 1 1 d . D .
N2 N 0.6202(3) 0.0462(2) 0.6728(2) 0.0401(8) Uani 1 1 d . E .
C10 C 0.6403(4) -0.0780(3) 0.8283(3) 0.0466(10) Uani 1 1 d . . .
H10 H 0.6860 -0.0647 0.7861 0.056 Uiso 1 1 calc R . .
C11 C 0.6679(4) -0.1391(3) 0.8844(3) 0.0509(11) Uani 1 1 d . D .
H11 H 0.7308 -0.1682 0.8795 0.061 Uiso 1 1 calc R . .
C12 C 0.6043(4) -0.1583(3) 0.9481(3) 0.0474(11) Uani 1 1 d . . .
C17 C 0.7769(4) 0.0273(4) 0.5633(3) 0.0626(15) Uani 1 1 d . . .
H12 H 0.6233 -0.2027 0.9882 0.075 Uiso 0.50 1 d PR C 11
H17 H 0.8312 0.0214 0.5264 0.075 Uiso 0.50 1 d PR C 11
C20 C 0.6248(9) -0.2233(6) 1.0089(6) 0.055(2) Uani 0.50 1 d P D 12
H20A H 0.6968 -0.2199 1.0299 0.083 Uiso 0.50 1 calc PR D 12
H20B H 0.6123 -0.2773 0.9828 0.083 Uiso 0.50 1 calc PR D 12
H20C H 0.5793 -0.2164 1.0551 0.083 Uiso 0.50 1 calc PR D 12
C21 C 0.8627(7) 0.0274(7) 0.5084(6) 0.053(2) Uani 0.50 1 d P E 12
H21A H 0.9077 -0.0200 0.5216 0.079 Uiso 0.50 1 calc PR E 12
H21B H 0.9019 0.0788 0.5160 0.079 Uiso 0.50 1 calc PR E 12
H21C H 0.8361 0.0232 0.4506 0.079 Uiso 0.50 1 calc PR E 12
C13 C 0.5125(4) -0.1151(3) 0.9517(3) 0.0435(10) Uani 1 1 d . D .
H13 H 0.4673 -0.1263 0.9948 0.052 Uiso 1 1 calc R . .
C14 C 0.4866(3) -0.0558(2) 0.8927(2) 0.0362(8) Uani 1 1 d . . .
C15 C 0.6107(3) -0.0093(3) 0.6106(3) 0.0392(9) Uani 1 1 d . . .
C16 C 0.6881(4) -0.0203(3) 0.5551(3) 0.0518(12) Uani 1 1 d . E .
H16 H 0.6803 -0.0602 0.5120 0.062 Uiso 1 1 calc R . .
C18 C 0.7855(4) 0.0856(4) 0.6262(3) 0.0592(14) Uani 1 1 d . E .
H18 H 0.8450 0.1197 0.6326 0.071 Uiso 1 1 calc R . .
C19 C 0.7062(3) 0.0933(4) 0.6794(3) 0.0531(12) Uani 1 1 d . . .
H19 H 0.7122 0.1333 0.7225 0.064 Uiso 1 1 calc R E .
C22 C 0.8401(4) 0.1745(3) 0.8754(3) 0.0568(13) Uani 1 1 d . . .
H22 H 0.7636 0.1666 0.8676 0.085 Uiso 1 1 d R A .
C23 C 1.0000 0.1594(5) 0.2500 0.0621(19) Uani 1 2 d S . .
H23 H 1.0000 0.2213 0.2500 0.093 Uiso 1 2 d SR B .

loop_
_atom_site_aniso_label
_atom_site_aniso_U_11
_atom_site_aniso_U_22
_atom_site_aniso_U_33
_atom_site_aniso_U_23
_atom_site_aniso_U_13
_atom_site_aniso_U_12
Ru1 0.0278(2) 0.0435(3) 0.0361(3) 0.000 0.00233(17) 0.000
Cl1 0.0405(5) 0.0501(6) 0.0417(6) -0.0001(4) -0.0035(4) 0.0060(5)
Cl2 0.0811(10) 0.0709(9) 0.0590(8) 0.0035(7) -0.0049(7) -0.0198(8)
Cl3A 0.1128(19) 0.0898(14) 0.0558(10) 0.0077(9) -0.0114(11) -0.0531(14)
Cl3B 0.1128(19) 0.0898(14) 0.0558(10) 0.0077(9) -0.0114(11) -0.0531(14)
Cl4A 0.073(2) 0.088(3) 0.068(2) 0.0024(15) 0.0011(14) 0.0155(17)
Cl4B 0.073(2) 0.088(3) 0.068(2) 0.0024(15) 0.0011(14) 0.0155(17)
Cl5A 0.098(4) 0.102(5) 0.079(5) 0.005(4) -0.016(4) -0.066(4)
Cl5B 0.098(4) 0.102(5) 0.079(5) 0.005(4) -0.016(4) -0.066(4)
Cl6A 0.138(7) 0.069(3) 0.065(3) -0.027(3) -0.036(4) 0.043(5)
Cl6B 0.138(7) 0.069(3) 0.065(3) -0.027(3) -0.036(4) 0.043(5)
Cl7A 0.050(5) 0.106(4) 0.227(19) 0.039(8) 0.050(7) -0.015(5)
Cl7B 0.050(5) 0.106(4) 0.227(19) 0.039(8) 0.050(7) -0.015(5)
N1 0.0354(17) 0.046(2) 0.0321(17) -0.0047(14) 0.0056(13) -0.0011(15)
N2 0.0329(17) 0.049(2) 0.0384(18) 0.0101(16) 0.0012(14) 0.0003(15)
C10 0.043(2) 0.061(3) 0.037(2) 0.003(2) 0.0063(18) 0.010(2)
C11 0.056(3) 0.055(3) 0.042(2) 0.000(2) 0.000(2) 0.016(2)
C12 0.064(3) 0.042(2) 0.036(2) -0.0005(18) -0.005(2) 0.000(2)
C17 0.034(2) 0.099(4) 0.056(3) 0.031(3) 0.016(2) 0.012(3)
C20 0.069(7) 0.050(5) 0.046(5) 0.004(4) -0.013(5) 0.016(5)
C21 0.044(5) 0.066(6) 0.051(5) -0.004(5) 0.022(4) 0.002(4)
C13 0.055(3) 0.041(2) 0.035(2) -0.0067(17) 0.0043(18) -0.012(2)
C14 0.040(2) 0.036(2) 0.033(2) -0.0062(16) 0.0030(16) -0.0092(17)
C15 0.035(2) 0.044(2) 0.038(2) 0.0133(18) 0.0045(17) 0.0101(18)
C16 0.047(3) 0.065(3) 0.044(2) 0.016(2) 0.013(2) 0.018(2)
C18 0.035(2) 0.091(4) 0.053(3) 0.018(3) 0.006(2) -0.009(2)
C19 0.034(2) 0.074(3) 0.052(3) 0.009(2) 0.0005(19) -0.010(2)
C22 0.050(3) 0.058(3) 0.061(3) 0.005(2) -0.013(2) -0.012(2)
C23 0.069(5) 0.042(4) 0.074(5) 0.000 -0.011(4) 0.000

loop_
_atom_type_symbol
_atom_type_description
_atom_type_scat_dispersion_real
_atom_type_scat_dispersion_imag
_atom_type_scat_source
C C 0.0033 0.0016 'International Tables Vol C Tables 4.2.6.8 and 6.1.1.4'
H H 0.0000 0.0000 'International Tables Vol C Tables 4.2.6.8 and 6.1.1.4'
N N 0.0061 0.0033 'International Tables Vol C Tables 4.2.6.8 and 6.1.1.4'
Cl Cl 0.1484 0.1585 'International Tables Vol C Tables 4.2.6.8 and 6.1.1.4'
Ru Ru -1.2594 0.8363 'International Tables Vol C Tables 4.2.6.8 and 6.1.1.4'

loop_
_geom_angle_atom_site_label_1
_geom_angle_atom_site_label_2
_geom_angle_atom_site_label_3
_geom_angle
_geom_angle_site_symmetry_1
_geom_angle_site_symmetry_3
_geom_angle_publ_flag
N1 Ru1 N1 90.41(19) 2_656 . ?
N1 Ru1 N2 79.02(14) 2_656 . yes
N1 Ru1 N2 97.51(13) . . ?
N1 Ru1 N2 97.50(13) 2_656 2_656 ?
N1 Ru1 N2 79.02(14) . 2_656 ?
N2 Ru1 N2 175.1(2) . 2_656 ?
N1 Ru1 Cl1 174.63(10) 2_656 2_656 ?
N1 Ru1 Cl1 88.95(10) . 2_656 ?
N2 Ru1 Cl1 95.78(11) . 2_656 ?
N2 Ru1 Cl1 87.60(10) 2_656 2_656 ?
N1 Ru1 Cl1 88.96(10) 2_656 . ?
N1 Ru1 Cl1 174.64(10) . . ?
N2 Ru1 Cl1 87.60(10) . . ?
N2 Ru1 Cl1 95.78(11) 2_656 . ?
Cl1 Ru1 Cl1 92.17(5) 2_656 . yes
C10 N1 C14 118.0(4) . . ?
C10 N1 Ru1 125.7(3) . . ?
C14 N1 Ru1 116.4(3) . . ?
C15 N2 C19 118.6(4) . . ?
C15 N2 Ru1 115.9(3) . . ?
C19 N2 Ru1 125.6(3) . . ?
N1 C10 C11 122.2(4) . . ?
N1 C10 H10 118.9 . . ?
C11 C10 H10 118.9 . . ?
C10 C11 C12 120.3(4) . . ?
C10 C11 H11 119.9 . . ?
C12 C11 H11 119.9 . . ?
C11 C12 C13 117.6(4) . . ?
C11 C12 C20 124.5(6) . . ?
C13 C12 C20 117.8(6) . . ?
C11 C12 H12 120.6 . . ?
C13 C12 H12 121.7 . . ?
C18 C17 C16 118.9(4) . . ?
C18 C17 C21 114.1(6) . . ?
C16 C17 C21 126.8(7) . . ?
C18 C17 H17 119.5 . . ?
C16 C17 H17 121.6 . . ?
C12 C20 H20A 109.5 . . ?
C12 C20 H20B 109.5 . . ?
C12 C20 H20C 109.5 . . ?
C17 C21 H21A 109.5 . . ?
C17 C21 H21B 109.5 . . ?
C17 C21 H21C 109.5 . . ?
C14 C13 C12 120.2(4) . . ?
C14 C13 H13 119.9 . . ?
C12 C13 H13 119.9 . . ?
N1 C14 C13 121.7(4) . . ?
N1 C14 C15 114.2(4) . 2_656 ?
C13 C14 C15 124.1(4) . 2_656 ?
N2 C15 C16 121.4(4) . . ?
N2 C15 C14 114.5(3) . 2_656 ?
C16 C15 C14 124.1(4) . 2_656 ?
C17 C16 C15 119.5(5) . . ?
C17 C16 H16 120.3 . . ?
C15 C16 H16 120.3 . . ?
C19 C18 C17 118.8(5) . . ?
C19 C18 H18 120.6 . . ?
C17 C18 H18 120.6 . . ?
N2 C19 C18 122.8(5) . . ?
N2 C19 H19 118.6 . . ?
C18 C19 H19 118.6 . . ?
Cl3A C22 Cl2 112.2(3) . . ?
Cl3A C22 Cl4A 94.6(3) . . ?
Cl2 C22 Cl4A 114.0(3) . . ?
Cl3A C22 Cl4B 116.7(4) . . ?
Cl2 C22 Cl4B 108.2(3) . . ?
Cl2 C22 Cl3B 99.2(5) . . ?
Cl4A C22 Cl3B 129.1(6) . . ?
Cl4B C22 Cl3B 148.6(6) . . ?
Cl3A C22 H22 106.7 . . ?
Cl2 C22 H22 110.5 . . ?
Cl4A C22 H22 117.5 . . ?
Cl4B C22 H22 102.0 . . ?
Cl3B C22 H22 81.8 . . ?
Cl7B C23 Cl7B 150.8(11) 2_755 . ?
Cl7B C23 Cl5A 143.5(17) 2_755 . ?
Cl7B C23 Cl5A 143.5(17) . 2_755 ?
Cl5A C23 Cl5A 162(3) . 2_755 ?
Cl7B C23 Cl6B 96.1(9) 2_755 . ?
Cl7B C23 Cl6B 68.3(11) . . ?
Cl5A C23 Cl6B 47.5(16) . . ?
Cl5A C23 Cl6B 120.7(12) 2_755 . ?
Cl7B C23 Cl6B 68.3(11) 2_755 2_755 ?
Cl7B C23 Cl6B 96.1(9) . 2_755 ?
Cl5A C23 Cl6B 120.7(12) . 2_755 ?
Cl5A C23 Cl6B 47.5(16) 2_755 2_755 ?
Cl6B C23 Cl6B 117.2(10) . 2_755 ?
Cl7B C23 Cl6A 57.5(9) 2_755 . ?
Cl7B C23 Cl6A 110.8(9) . . ?
Cl5A C23 Cl6A 88.2(16) . . ?
Cl5A C23 Cl6A 85.2(12) 2_755 . ?
Cl6B C23 Cl6A 111.2(9) 2_755 . ?
Cl7B C23 Cl6A 110.8(9) 2_755 2_755 ?
Cl7B C23 Cl6A 57.5(9) . 2_755 ?
Cl5A C23 Cl6A 85.2(12) . 2_755 ?
Cl5A C23 Cl6A 88.2(16) 2_755 2_755 ?
Cl6B C23 Cl6A 111.2(9) . 2_755 ?
Cl6A C23 Cl6A 137.7(7) . 2_755 ?
Cl7B C23 Cl7A 135.3(8) 2_755 . ?
Cl5A C23 Cl7A 64.1(14) . . ?
Cl5A C23 Cl7A 112.2(16) 2_755 . ?
Cl6B C23 Cl7A 101.3(10) . . ?
Cl6B C23 Cl7A 67.1(9) 2_755 . ?
Cl6A C23 Cl7A 140.9(6) . . ?
Cl7B C23 Cl7A 135.3(8) . 2_755 ?
Cl5A C23 Cl7A 112.2(16) . 2_755 ?
Cl5A C23 Cl7A 64.1(14) 2_755 2_755 ?
Cl6B C23 Cl7A 67.1(9) . 2_755 ?
Cl6B C23 Cl7A 101.3(10) 2_755 2_755 ?
Cl6A C23 Cl7A 140.9(6) 2_755 2_755 ?
Cl7A C23 Cl7A 158.7(9) . 2_755 ?
Cl7B C23 Cl5B 121.7(8) 2_755 . ?
Cl7B C23 Cl5B 45.9(10) . . ?
Cl5A C23 Cl5B 145.1(11) 2_755 . ?
Cl6B C23 Cl5B 123.3(7) 2_755 . ?
Cl6A C23 Cl5B 66.6(4) . . ?
Cl6A C23 Cl5B 98.8(4) 2_755 . ?
Cl7A C23 Cl5B 81.8(6) . . ?
Cl7A C23 Cl5B 91.0(6) 2_755 . ?
Cl7B C23 Cl5B 45.9(10) 2_755 2_755 ?
Cl7B C23 Cl5B 121.7(8) . 2_755 ?
Cl5A C23 Cl5B 145.1(11) . 2_755 ?
Cl6B C23 Cl5B 123.3(7) . 2_755 ?
Cl6A C23 Cl5B 98.8(4) . 2_755 ?
Cl6A C23 Cl5B 66.6(4) 2_755 2_755 ?
Cl7A C23 Cl5B 91.0(6) . 2_755 ?
Cl7A C23 Cl5B 81.8(6) 2_755 2_755 ?
Cl5B C23 Cl5B 140.4(8) . 2_755 ?
Cl7B C23 H23 104.6 2_755 . ?
Cl7B C23 H23 104.6 . . ?
Cl5A C23 H23 99.1 . . ?
Cl5A C23 H23 99.1 2_755 . ?
Cl6B C23 H23 121.4 . . ?
Cl6B C23 H23 121.4 2_755 . ?
Cl6A C23 H23 111.2 . . ?
Cl6A C23 H23 111.2 2_755 . ?
Cl7A C23 H23 100.7 . . ?
Cl7A C23 H23 100.7 2_755 . ?
Cl5B C23 H23 109.8 . . ?
Cl5B C23 H23 109.8 2_755 . ?

loop_
_geom_bond_atom_site_label_1
_geom_bond_atom_site_label_2
_geom_bond_distance
_geom_bond_site_symmetry_2
_geom_bond_publ_flag
Ru1 N1 2.020(4) 2_656 ?
Ru1 N1 2.020(4) . yes
Ru1 N2 2.047(3) . yes
Ru1 N2 2.047(3) 2_656 ?
Ru1 Cl1 2.4296(11) 2_656 ?
Ru1 Cl1 2.4296(11) . yes
Cl2 C22 1.759(5) . ?
Cl3A C22 1.748(6) . ?
Cl3B C22 1.937(17) . ?
Cl4A C22 1.767(8) . ?
Cl4B C22 1.806(7) . ?
Cl5A C23 1.68(3) . ?
Cl5B C23 1.866(7) . ?
Cl6A C23 1.748(7) . ?
Cl6B C23 1.677(18) . ?
Cl7A C23 1.762(16) . ?
Cl7B C23 1.610(10) . ?
N1 C10 1.349(6) . ?
N1 C14 1.363(5) . ?
N2 C15 1.348(6) . ?
N2 C19 1.351(6) . ?
C10 C11 1.375(7) . ?
C10 H10 0.9500 . ?
C11 C12 1.385(7) . ?
C11 H11 0.9500 . ?
C12 C13 1.386(7) . ?
C12 C20 1.452(10) . yes
C12 H12 0.9891 . ?
C17 C18 1.385(9) . ?
C17 C16 1.388(8) . ?
C17 C21 1.458(9) . yes
C17 H17 0.9500 . ?
C20 H12 0.4705 . ?
C20 H20A 0.9800 . ?
C20 H20B 0.9800 . ?
C20 H20C 0.9800 . ?
C21 H17 0.5226 . ?
C21 H21A 0.9800 . ?
C21 H21B 0.9800 . ?
C21 H21C 0.9800 . ?
C13 C14 1.380(6) . ?
C13 H13 0.9500 . ?
C14 C15 1.470(6) 2_656 ?
C15 C16 1.391(6) . ?
C15 C14 1.470(6) 2_656 ?
C16 H16 0.9500 . ?
C18 C19 1.379(7) . ?
C18 H18 0.9500 . ?
C19 H19 0.9500 . ?
C22 H22 1.0044 . ?
C23 Cl7B 1.610(10) 2_755 ?
C23 Cl5A 1.68(3) 2_755 ?
C23 Cl6B 1.677(18) 2_755 ?
C23 Cl6A 1.749(7) 2_755 ?
C23 Cl7A 1.762(16) 2_755 ?
C23 Cl5B 1.866(7) 2_755 ?
C23 H23 1.0000 . ?
